data_7708608
loop_
_publ_author_name
'Zheng, Han-Wen'
'Yang, Dong-Dong'
'Liang, Qiong-Fang'
'Zheng, Xiangjun'

_publ_section_title
;
 Multi-stimuli-responsive Zn(II)-Schiff base complexes adjusted by
 rotatable aromatic rings
;
_journal_name_full 'Dalton Transactions'
_journal_paper_doi 10.1039/D1DT02476K
_journal_year 2021
_chemical_formula_moiety 'C20 H14 N2 O S'
_chemical_formula_sum 'C20 H14 N2 O S'
_chemical_formula_weight 330.39
_space_group_crystal_system monoclinic
_space_group_IT_number 14
_space_group_name_Hall '-P 2ybc'
_space_group_name_H-M_alt 'P 1 21/c 1'
_atom_sites_solution_hydrogens mixed
_atom_sites_solution_primary iterative
_audit_creation_date 2021-06-02
_audit_creation_method
;
Olex2 1.2
(compiled 2018.05.29 svn.r3508 for OlexSys, GUI svn.r5506)
;
_audit_update_record
;
2021-07-26 deposited with the CCDC.	2021-10-11 downloaded from the CCDC.
;
_cell_angle_alpha 90
_cell_angle_beta 120.899(4)
_cell_angle_gamma 90
_cell_formula_units_Z 4
_cell_length_a 10.8786(5)
_cell_length_b 14.3556(6)
_cell_length_c 11.6830(11)
_cell_measurement_reflns_used 3762
_cell_measurement_temperature 100.00(10)
_cell_measurement_theta_max 72.0490
_cell_measurement_theta_min 4.7070
_cell_volume 1565.57(19)
_computing_cell_refinement 'CrysAlisPro 1.171.40.84a (Rigaku OD, 2020)'
_computing_data_collection 'CrysAlisPro 1.171.40.84a (Rigaku OD, 2020)'
_computing_data_reduction 'CrysAlisPro 1.171.40.84a (Rigaku OD, 2020)'
_computing_molecular_graphics 'Olex2 (Dolomanov et al., 2009)'
_computing_publication_material 'Olex2 (Dolomanov et al., 2009)'
_computing_structure_refinement 'ShelXL (Sheldrick, 2015)'
_computing_structure_solution 'olex2.solve (Bourhis et al., 2015)'
_diffrn_ambient_environment N~2~
_diffrn_ambient_temperature 100.00(10)
_diffrn_detector 'Hybrid Pixel Array Detector'
_diffrn_detector_area_resol_mean 10.0000
_diffrn_detector_type HyPix
_diffrn_measured_fraction_theta_full 0.996
_diffrn_measured_fraction_theta_max 0.954
_diffrn_measurement_details
;
List of Runs (angles in degrees, time in seconds):

  # Type    Start    End  Width  t~exp~   \w     \q     \k     \f   Frames
#--------------------------------------------------------------------------
  1  \w    -24.00  17.00   0.50    0.68    --  -46.45  19.00 -30.00   82
  2  \w    -24.00  28.00   0.50    0.68    --  -46.45  19.00   0.00  104
  3  \w    -56.00  25.00   0.50    0.68    --  -46.45  89.00-132.00  162
  4  \w    -66.00 -29.00   0.50    2.74    -- -102.00  61.00  60.00   74
  5  \w    -69.00 -29.00   0.50    2.74    -- -102.00  61.00  90.00   80
  6  \w    -68.00 -29.00   0.50    2.74    -- -102.00  61.00  30.00   78
  7  \w    -69.00 -30.00   0.50    2.74    -- -102.00  61.00 -60.00   78
  8  \w    -69.00 -43.00   0.50    2.74    -- -102.00  61.00-180.00   52
  9  \w   -127.00 -30.00   0.50    2.74    -- -102.00  89.00-132.00  194
 10  \w   -150.00-125.00   0.50    2.74    -- -102.00 -89.00 111.00   50
 11  \w   -104.00 -71.00   0.50    0.68    --  -46.45-125.00-120.00   66
 12  \w      0.00  75.00   0.50    0.68    --   46.45 -89.00 111.00  150
 13  \w     61.00  87.00   0.50    2.74    --  104.75 -89.00 111.00   52
 14  \w     34.00  73.00   0.50    2.74    --  104.75 -61.00 120.00   78
 15  \w     33.00  73.00   0.50    2.74    --  104.75 -61.00 150.00   80
 16  \w     94.00 174.00   0.50    2.74    --  104.75  30.00 150.00  160
 17  \w     44.00  73.00   0.50    2.74    --  104.75 -61.00 -60.00   58
 18  \w     37.00  63.00   0.50    2.74    --  104.75 -61.00 -90.00   52
 19  \w    137.00 176.00   0.50    2.74    --  104.75  45.00-150.00   78
 20  \w    142.00 178.00   0.50    2.74    --  104.75  30.00-180.00   72
 21  \w    124.00 173.00   0.50    2.74    --  104.75  89.00-132.00   98
 22  \w     97.00 131.00   0.50    2.74    --  104.75  45.00-150.00   68
;
_diffrn_measurement_device 'four-circle diffractometer'
_diffrn_measurement_device_type 'XtaLAB Synergy R, DW system, HyPix'
_diffrn_measurement_method '\w scans'
_diffrn_orient_matrix_type 'CrysAlisPro convention (1999,Acta A55,543-557)'
_diffrn_orient_matrix_UB_11 0.0716131000
_diffrn_orient_matrix_UB_12 -0.0954690000
_diffrn_orient_matrix_UB_13 0.0285741000
_diffrn_orient_matrix_UB_21 0.0525688000
_diffrn_orient_matrix_UB_22 0.0168256000
_diffrn_orient_matrix_UB_23 0.1508915000
_diffrn_orient_matrix_UB_31 -0.1301726000
_diffrn_orient_matrix_UB_32 -0.0459910000
_diffrn_orient_matrix_UB_33 -0.0048602000
_diffrn_radiation_monochromator mirror
_diffrn_radiation_probe x-ray
_diffrn_radiation_type CuK\a
_diffrn_radiation_wavelength 1.54184
_diffrn_reflns_av_R_equivalents 0.0530
_diffrn_reflns_av_unetI/netI 0.0465
_diffrn_reflns_Laue_measured_fraction_full 0.996
_diffrn_reflns_Laue_measured_fraction_max 0.954
_diffrn_reflns_limit_h_max 11
_diffrn_reflns_limit_h_min -13
_diffrn_reflns_limit_k_max 17
_diffrn_reflns_limit_k_min -13
_diffrn_reflns_limit_l_max 14
_diffrn_reflns_limit_l_min -13
_diffrn_reflns_number 9713
_diffrn_reflns_point_group_measured_fraction_full 0.996
_diffrn_reflns_point_group_measured_fraction_max 0.954
_diffrn_reflns_theta_full 67.684
_diffrn_reflns_theta_max 76.367
_diffrn_reflns_theta_min 4.737
_diffrn_source 'Rotating-anode X-ray tube'
_diffrn_source_type 'Rigaku (Cu) X-ray Source'
_exptl_absorpt_coefficient_mu 1.898
_exptl_absorpt_correction_T_max 1.00000
_exptl_absorpt_correction_T_min 0.78514
_exptl_absorpt_correction_type multi-scan
_exptl_absorpt_process_details
;
CrysAlisPro 1.171.40.84a (Rigaku Oxford Diffraction, 2020)
Empirical absorption correction using spherical harmonics,
implemented in SCALE3 ABSPACK scaling algorithm.
;
_exptl_crystal_colour 'clear light red'
_exptl_crystal_density_diffrn 1.402
_exptl_crystal_description block
_exptl_crystal_F_000 688
_exptl_crystal_size_max 0.15
_exptl_crystal_size_mid 0.1
_exptl_crystal_size_min 0.08
_refine_diff_density_max 0.607
_refine_diff_density_min -0.566
_refine_diff_density_rms 0.080
_refine_ls_extinction_method none
_refine_ls_goodness_of_fit_ref 1.091
_refine_ls_hydrogen_treatment constr
_refine_ls_matrix_type full
_refine_ls_number_parameters 217
_refine_ls_number_reflns 3132
_refine_ls_number_restraints 0
_refine_ls_restrained_S_all 1.091
_refine_ls_R_factor_all 0.0744
_refine_ls_R_factor_gt 0.0671
_refine_ls_shift/su_max 0.000
_refine_ls_shift/su_mean 0.000
_refine_ls_structure_factor_coef Fsqd
_refine_ls_weighting_details 'w=1/[\s^2^(Fo^2^)+(0.0757P)^2^+2.4019P] where P=(Fo^2^+2Fc^2^)/3'
_refine_ls_weighting_scheme calc
_refine_ls_wR_factor_gt 0.1696
_refine_ls_wR_factor_ref 0.1745
_reflns_Friedel_coverage 0.000
_reflns_number_gt 2783
_reflns_number_total 3132
_reflns_threshold_expression 'I > 2\s(I)'
_cod_data_source_file d1dt02476k2.cif
_cod_data_source_block HL1
_cod_database_code 7708608
_shelx_shelxl_version_number 2014/7
_chemical_oxdiff_formula 'C H O N S'
_shelx_space_group_comment
;
The symmetry employed for this shelxl refinement is uniquely defined
by the following loop, which should always be used as a source of
symmetry information in preference to the above space-group names.
They are only intended as comments.
;
_diffrn_oxdiff_digest_frames
;
01f8f5ab2457e861510022145f791b4ba0000327fe2
;
_reflns_odcompleteness_completeness 99.69
_reflns_odcompleteness_iscentric 1
_reflns_odcompleteness_theta 66.97
_olex2_refinement_description
;
1. Fixed Uiso
 At 1.2 times of:
  All C(H) groups
 At 1.5 times of:
  All O(H) groups
2.a Riding coordinates:
 O1(H1)
2.b Aromatic/amide H refined with riding coordinates:
 C3(H3), C4(H4), C5(H5), C9(H9), C10(H10), C11(H11), C12(H12), C14(H14),
 C16(H16), C17(H17), C18(H18), C19(H19), C20(H20)
;
_olex2_submission_special_instructions 'No special instructions were received'
_oxdiff_exptl_absorpt_empirical_details
;
Empirical correction (ABSPACK) includes:
- Absorption correction using spherical harmonics
- Frame scaling
;
_oxdiff_exptl_absorpt_empirical_full_max 1.251
_oxdiff_exptl_absorpt_empirical_full_min 0.837

loop_
_space_group_symop_operation_xyz
'x, y, z'
'-x, y+1/2, -z+1/2'
'-x, -y, -z'
'x, -y-1/2, z-1/2'

loop_
_atom_site_label
_atom_site_type_symbol
_atom_site_fract_x
_atom_site_fract_y
_atom_site_fract_z
_atom_site_U_iso_or_equiv
_atom_site_adp_type
_atom_site_occupancy
_atom_site_site_symmetry_order
_atom_site_calc_flag
_atom_site_refinement_flags_posn
_atom_site_refinement_flags_adp
_atom_site_refinement_flags_occupancy
_atom_site_disorder_assembly
_atom_site_disorder_group
S1 S 0.38660(7) -0.52878(5) -0.17100(7) 0.0290(2) Uani 1 1 d . . . . .
O1 O 0.1401(2) -0.44146(16) -0.2285(2) 0.0334(5) Uani 1 1 d . . . . .
H1 H 0.0753 -0.4318 -0.2137 0.050 Uiso 1 1 d R . . . .
N1 N 0.3857(3) -0.51715(18) -0.3936(2) 0.0307(6) Uani 1 1 d . . . . .
N2 N -0.0984(3) -0.38219(18) -0.2650(3) 0.0315(6) Uani 1 1 d . . . . .
C1 C 0.0989(3) -0.4142(2) -0.3527(3) 0.0272(6) Uani 1 1 d . . . . .
C2 C -0.0337(3) -0.3662(2) -0.4305(3) 0.0299(6) Uani 1 1 d . . . . .
C3 C -0.0744(3) -0.3380(2) -0.5592(3) 0.0298(6) Uani 1 1 d . . . . .
H3 H -0.1600 -0.3057 -0.6099 0.036 Uiso 1 1 calc R . . . .
C4 C 0.0097(3) -0.3571(2) -0.6125(3) 0.0321(7) Uani 1 1 d . . . . .
H4 H -0.0184 -0.3373 -0.6984 0.039 Uiso 1 1 calc R . . . .
C5 C 0.1369(3) -0.4060(2) -0.5382(3) 0.0290(6) Uani 1 1 d . . . . .
H5 H 0.1926 -0.4195 -0.5754 0.035 Uiso 1 1 calc R . . . .
C6 C 0.1827(3) -0.4355(2) -0.4077(3) 0.0268(6) Uani 1 1 d . . . . .
C7 C 0.3151(3) -0.4916(2) -0.3362(3) 0.0266(6) Uani 1 1 d . . . . .
C8 C 0.5060(3) -0.5694(2) -0.3060(3) 0.0292(6) Uani 1 1 d . . . . .
C9 C 0.6031(3) -0.6074(2) -0.3368(3) 0.0357(7) Uani 1 1 d . . . . .
H9 H 0.5908 -0.5993 -0.4211 0.043 Uiso 1 1 calc R . . . .
C10 C 0.7176(3) -0.6570(2) -0.2402(3) 0.0357(7) Uani 1 1 d . . . . .
H10 H 0.7830 -0.6830 -0.2598 0.043 Uiso 1 1 calc R . . . .
C11 C 0.7376(3) -0.6692(2) -0.1125(3) 0.0335(7) Uani 1 1 d . . . . .
H11 H 0.8161 -0.7028 -0.0487 0.040 Uiso 1 1 calc R . . . .
C12 C 0.6421(3) -0.6319(2) -0.0803(3) 0.0311(7) Uani 1 1 d . . . . .
H12 H 0.6557 -0.6396 0.0045 0.037 Uiso 1 1 calc R . . . .
C13 C 0.5244(3) -0.5823(2) -0.1790(3) 0.0274(6) Uani 1 1 d . . . . .
C14 C -0.1296(3) -0.3519(2) -0.3813(3) 0.0303(6) Uani 1 1 d . . . . .
H14 H -0.2153 -0.3202 -0.4339 0.036 Uiso 1 1 calc R . . . .
C15 C -0.1925(3) -0.3718(2) -0.2153(3) 0.0289(6) Uani 1 1 d . . . . .
C16 C -0.1381(3) -0.3986(2) -0.0825(3) 0.0325(7) Uani 1 1 d . . . . .
H16 H -0.0460 -0.4231 -0.0336 0.039 Uiso 1 1 calc R . . . .
C17 C -0.2195(3) -0.3891(2) -0.0235(3) 0.0345(7) Uani 1 1 d . . . . .
H17 H -0.1830 -0.4082 0.0642 0.041 Uiso 1 1 calc R . . . .
C18 C -0.3564(3) -0.3509(2) -0.0956(3) 0.0337(7) Uani 1 1 d . . . . .
H18 H -0.4107 -0.3428 -0.0555 0.040 Uiso 1 1 calc R . . . .
C19 C -0.4114(3) -0.3251(2) -0.2274(3) 0.0343(7) Uani 1 1 d . . . . .
H19 H -0.5033 -0.3004 -0.2758 0.041 Uiso 1 1 calc R . . . .
C20 C -0.3318(3) -0.3355(2) -0.2875(3) 0.0332(7) Uani 1 1 d . . . . .
H20 H -0.3705 -0.3185 -0.3763 0.040 Uiso 1 1 calc R . . . .

loop_
_atom_site_aniso_label
_atom_site_aniso_U_11
_atom_site_aniso_U_22
_atom_site_aniso_U_33
_atom_site_aniso_U_23
_atom_site_aniso_U_13
_atom_site_aniso_U_12
S1 0.0237(4) 0.0310(4) 0.0235(4) 0.0021(3) 0.0058(3) 0.0011(3)
O1 0.0271(10) 0.0405(12) 0.0244(10) 0.0018(9) 0.0074(9) 0.0051(9)
N1 0.0205(11) 0.0325(14) 0.0288(12) 0.0068(10) 0.0053(10) 0.0005(10)
N2 0.0264(12) 0.0263(13) 0.0318(13) -0.0030(10) 0.0077(11) -0.0011(10)
C1 0.0263(14) 0.0239(14) 0.0221(13) 0.0007(11) 0.0057(11) -0.0018(11)
C2 0.0245(14) 0.0220(14) 0.0324(15) -0.0015(11) 0.0069(12) -0.0021(11)
C3 0.0237(13) 0.0194(14) 0.0334(15) 0.0050(11) 0.0054(12) -0.0008(11)
C4 0.0289(14) 0.0238(14) 0.0277(14) 0.0033(12) 0.0031(12) -0.0013(12)
C5 0.0255(13) 0.0253(14) 0.0295(15) 0.0016(11) 0.0093(12) -0.0037(11)
C6 0.0179(12) 0.0230(14) 0.0265(14) 0.0010(11) 0.0021(11) -0.0024(11)
C7 0.0228(13) 0.0225(14) 0.0262(13) 0.0001(11) 0.0066(11) -0.0048(11)
C8 0.0214(13) 0.0316(15) 0.0245(14) 0.0026(12) 0.0044(11) -0.0037(11)
C9 0.0304(15) 0.0405(18) 0.0314(16) 0.0022(13) 0.0124(13) -0.0003(13)
C10 0.0283(15) 0.0358(17) 0.0410(17) 0.0048(14) 0.0163(14) 0.0027(13)
C11 0.0228(14) 0.0264(15) 0.0365(16) 0.0068(12) 0.0046(12) 0.0005(12)
C12 0.0278(14) 0.0286(15) 0.0252(14) 0.0015(12) 0.0053(12) -0.0031(12)
C13 0.0231(13) 0.0241(14) 0.0266(14) -0.0009(11) 0.0067(11) -0.0037(11)
C14 0.0285(14) 0.0214(14) 0.0322(15) -0.0002(12) 0.0092(12) 0.0008(11)
C15 0.0236(13) 0.0222(14) 0.0321(15) -0.0045(11) 0.0081(12) -0.0014(11)
C16 0.0233(13) 0.0241(14) 0.0368(16) 0.0040(12) 0.0059(12) 0.0012(12)
C17 0.0327(16) 0.0287(16) 0.0348(16) 0.0041(13) 0.0120(14) -0.0009(13)
C18 0.0321(15) 0.0230(15) 0.0449(18) -0.0007(13) 0.0190(14) -0.0040(12)
C19 0.0217(13) 0.0278(15) 0.0415(17) 0.0017(13) 0.0078(13) -0.0013(12)
C20 0.0246(14) 0.0318(16) 0.0288(15) -0.0003(12) 0.0034(12) -0.0021(12)

loop_
_atom_type_symbol
_atom_type_description
_atom_type_scat_dispersion_real
_atom_type_scat_dispersion_imag
_atom_type_scat_source
C C 0.0181 0.0091 'International Tables Vol C Tables 4.2.6.8 and 6.1.1.4'
H H 0.0000 0.0000 'International Tables Vol C Tables 4.2.6.8 and 6.1.1.4'
N N 0.0311 0.0180 'International Tables Vol C Tables 4.2.6.8 and 6.1.1.4'
O O 0.0492 0.0322 'International Tables Vol C Tables 4.2.6.8 and 6.1.1.4'
S S 0.3331 0.5567 'International Tables Vol C Tables 4.2.6.8 and 6.1.1.4'

loop_
_geom_angle_atom_site_label_1
_geom_angle_atom_site_label_2
_geom_angle_atom_site_label_3
_geom_angle
_geom_angle_site_symmetry_1
_geom_angle_site_symmetry_3
_geom_angle_publ_flag
C13 S1 C7 89.04(14) . . ?
C1 O1 H1 109.5 . . ?
C7 N1 C8 110.6(3) . . ?
C14 N2 C15 122.6(3) . . ?
O1 C1 C2 119.9(3) . . ?
O1 C1 C6 120.1(3) . . ?
C6 C1 C2 120.0(3) . . ?
C1 C2 C14 121.1(3) . . ?
C3 C2 C1 119.1(3) . . ?
C3 C2 C14 119.7(3) . . ?
C2 C3 H3 119.5 . . ?
C4 C3 C2 121.0(3) . . ?
C4 C3 H3 119.5 . . ?
C3 C4 H4 120.0 . . ?
C3 C4 C5 119.9(3) . . ?
C5 C4 H4 120.0 . . ?
C4 C5 H5 119.4 . . ?
C4 C5 C6 121.1(3) . . ?
C6 C5 H5 119.4 . . ?
C1 C6 C5 118.9(3) . . ?
C1 C6 C7 122.5(3) . . ?
C5 C6 C7 118.6(3) . . ?
N1 C7 S1 115.8(2) . . ?
N1 C7 C6 121.5(3) . . ?
C6 C7 S1 122.8(2) . . ?
N1 C8 C13 114.7(3) . . ?
C9 C8 N1 124.8(3) . . ?
C9 C8 C13 120.5(3) . . ?
C8 C9 H9 120.7 . . ?
C10 C9 C8 118.6(3) . . ?
C10 C9 H9 120.7 . . ?
C9 C10 H10 119.4 . . ?
C9 C10 C11 121.2(3) . . ?
C11 C10 H10 119.4 . . ?
C10 C11 H11 119.5 . . ?
C12 C11 C10 120.9(3) . . ?
C12 C11 H11 119.5 . . ?
C11 C12 H12 121.0 . . ?
C11 C12 C13 118.1(3) . . ?
C13 C12 H12 121.0 . . ?
C8 C13 S1 109.9(2) . . ?
C12 C13 S1 129.3(2) . . ?
C12 C13 C8 120.7(3) . . ?
N2 C14 C2 121.2(3) . . ?
N2 C14 H14 119.4 . . ?
C2 C14 H14 119.4 . . ?
C16 C15 N2 116.2(3) . . ?
C16 C15 C20 118.7(3) . . ?
C20 C15 N2 125.1(3) . . ?
C15 C16 H16 119.6 . . ?
C17 C16 C15 120.7(3) . . ?
C17 C16 H16 119.6 . . ?
C16 C17 H17 120.1 . . ?
C16 C17 C18 119.9(3) . . ?
C18 C17 H17 120.1 . . ?
C17 C18 H18 120.2 . . ?
C19 C18 C17 119.6(3) . . ?
C19 C18 H18 120.2 . . ?
C18 C19 H19 119.6 . . ?
C20 C19 C18 120.9(3) . . ?
C20 C19 H19 119.6 . . ?
C15 C20 H20 119.9 . . ?
C19 C20 C15 120.2(3) . . ?
C19 C20 H20 119.9 . . ?

loop_
_geom_bond_atom_site_label_1
_geom_bond_atom_site_label_2
_geom_bond_distance
_geom_bond_site_symmetry_2
_geom_bond_publ_flag
S1 C7 1.753(3) . ?
S1 C13 1.729(3) . ?
O1 H1 0.8194 . ?
O1 C1 1.339(3) . ?
N1 C7 1.306(4) . ?
N1 C8 1.395(4) . ?
N2 C14 1.295(4) . ?
N2 C15 1.420(4) . ?
C1 C2 1.427(4) . ?
C1 C6 1.393(4) . ?
C2 C3 1.391(4) . ?
C2 C14 1.441(5) . ?
C3 H3 0.9300 . ?
C3 C4 1.374(5) . ?
C4 H4 0.9300 . ?
C4 C5 1.388(4) . ?
C5 H5 0.9300 . ?
C5 C6 1.404(4) . ?
C6 C7 1.478(4) . ?
C8 C9 1.390(5) . ?
C8 C13 1.404(4) . ?
C9 H9 0.9300 . ?
C9 C10 1.374(4) . ?
C10 H10 0.9300 . ?
C10 C11 1.404(5) . ?
C11 H11 0.9300 . ?
C11 C12 1.381(5) . ?
C12 H12 0.9300 . ?
C12 C13 1.400(4) . ?
C14 H14 0.9300 . ?
C15 C16 1.400(4) . ?
C15 C20 1.403(4) . ?
C16 H16 0.9300 . ?
C16 C17 1.380(5) . ?
C17 H17 0.9300 . ?
C17 C18 1.393(4) . ?
C18 H18 0.9300 . ?
C18 C19 1.385(5) . ?
C19 H19 0.9300 . ?
C19 C20 1.375(5) . ?
C20 H20 0.9300 . ?

loop_
_geom_torsion_atom_site_label_1
_geom_torsion_atom_site_label_2
_geom_torsion_atom_site_label_3
_geom_torsion_atom_site_label_4
_geom_torsion
_geom_torsion_site_symmetry_1
_geom_torsion_site_symmetry_2
_geom_torsion_site_symmetry_3
_geom_torsion_site_symmetry_4
_geom_torsion_publ_flag
O1 C1 C2 C3 179.7(3) . . . . ?
O1 C1 C2 C14 -4.3(4) . . . . ?
O1 C1 C6 C5 -180.0(3) . . . . ?
O1 C1 C6 C7 2.8(4) . . . . ?
N1 C8 C9 C10 179.6(3) . . . . ?
N1 C8 C13 S1 0.7(3) . . . . ?
N1 C8 C13 C12 -178.8(3) . . . . ?
N2 C15 C16 C17 178.3(3) . . . . ?
N2 C15 C20 C19 -177.3(3) . . . . ?
C1 C2 C3 C4 1.1(4) . . . . ?
C1 C2 C14 N2 -0.1(4) . . . . ?
C1 C6 C7 S1 -5.2(4) . . . . ?
C1 C6 C7 N1 174.4(3) . . . . ?
C2 C1 C6 C5 2.3(4) . . . . ?
C2 C1 C6 C7 -175.0(3) . . . . ?
C2 C3 C4 C5 0.6(4) . . . . ?
C3 C2 C14 N2 175.9(3) . . . . ?
C3 C4 C5 C6 -0.9(4) . . . . ?
C4 C5 C6 C1 -0.6(4) . . . . ?
C4 C5 C6 C7 176.8(3) . . . . ?
C5 C6 C7 S1 177.6(2) . . . . ?
C5 C6 C7 N1 -2.9(4) . . . . ?
C6 C1 C2 C3 -2.6(4) . . . . ?
C6 C1 C2 C14 173.4(3) . . . . ?
C7 S1 C13 C8 -0.7(2) . . . . ?
C7 S1 C13 C12 178.7(3) . . . . ?
C7 N1 C8 C9 179.6(3) . . . . ?
C7 N1 C8 C13 -0.3(4) . . . . ?
C8 N1 C7 S1 -0.3(3) . . . . ?
C8 N1 C7 C6 -179.9(2) . . . . ?
C8 C9 C10 C11 -0.3(5) . . . . ?
C9 C8 C13 S1 -179.2(2) . . . . ?
C9 C8 C13 C12 1.3(4) . . . . ?
C9 C10 C11 C12 0.3(5) . . . . ?
C10 C11 C12 C13 0.5(5) . . . . ?
C11 C12 C13 S1 179.3(2) . . . . ?
C11 C12 C13 C8 -1.3(4) . . . . ?
C13 S1 C7 N1 0.6(2) . . . . ?
C13 S1 C7 C6 -179.9(2) . . . . ?
C13 C8 C9 C10 -0.5(5) . . . . ?
C14 N2 C15 C16 -173.1(3) . . . . ?
C14 N2 C15 C20 5.4(5) . . . . ?
C14 C2 C3 C4 -175.0(3) . . . . ?
C15 N2 C14 C2 -177.9(3) . . . . ?
C15 C16 C17 C18 -1.2(5) . . . . ?
C16 C15 C20 C19 1.2(4) . . . . ?
C16 C17 C18 C19 1.8(5) . . . . ?
C17 C18 C19 C20 -0.9(5) . . . . ?
C18 C19 C20 C15 -0.6(5) . . . . ?
C20 C15 C16 C17 -0.3(4) . . . . ?
